data_4079353
loop_
_publ_author_name
'Abbina, Srinivas'
'Du, Guodong'

_publ_section_title
;
 Chiral Amido-Oxazolinate Zinc Complexes for Asymmetric Alternating
 Copolymerization of CO2and Cyclohexene Oxide
;
_journal_issue 21
_journal_name_full Organometallics
_journal_page_first 7394
_journal_paper_doi 10.1021/om3006992
_journal_volume 31
_journal_year 2012
_chemical_absolute_configuration ad
_chemical_formula_moiety 'C50 H74 N6 O4 Si4 Zn2'
_chemical_formula_sum 'C50 H74 N6 O4 Si4 Zn2'
_chemical_formula_weight 1066.25
_space_group_IT_number 5
_space_group_name_Hall 'C 2y'
_symmetry_cell_setting monoclinic
_symmetry_space_group_name_Hall 'C 2y'
_symmetry_space_group_name_H-M 'C 1 2 1'
_atom_sites_solution_hydrogens geom
_atom_sites_solution_primary direct
_atom_sites_solution_secondary difmap
_audit_creation_method SHELXL-97
_cell_angle_alpha 90.00
_cell_angle_beta 110.138(2)
_cell_angle_gamma 90.00
_cell_formula_units_Z 4
_cell_length_a 21.6521(9)
_cell_length_b 12.6935(6)
_cell_length_c 23.1553(13)
_cell_measurement_reflns_used 9946
_cell_measurement_temperature 100(2)
_cell_measurement_theta_max 66.99
_cell_measurement_theta_min 4.11
_cell_volume 5975.0(5)
_computing_cell_refinement 'Bruker SAINT'
_computing_data_collection 'Bruker APEX2'
_computing_data_reduction 'Bruker SAINT'
_computing_molecular_graphics 'Bruker SHELXTL'
_computing_publication_material 'Bruker SHELXTL'
_computing_structure_refinement 'SHELXL-97 (Sheldrick, 2008)'
_computing_structure_solution 'SHELXS-97 (Sheldrick, 2008)'
_diffrn_ambient_temperature 100(2)
_diffrn_measured_fraction_theta_full 0.958
_diffrn_measured_fraction_theta_max 0.958
_diffrn_measurement_device_type 'Bruker APEX-II CCD'
_diffrn_measurement_method '\f and \w scans'
_diffrn_radiation_monochromator graphite
_diffrn_radiation_source 'fine-focus sealed tube'
_diffrn_radiation_type CuK\a
_diffrn_radiation_wavelength 1.54178
_diffrn_reflns_av_R_equivalents 0.0289
_diffrn_reflns_av_sigmaI/netI 0.0371
_diffrn_reflns_limit_h_max 19
_diffrn_reflns_limit_h_min -25
_diffrn_reflns_limit_k_max 8
_diffrn_reflns_limit_k_min -14
_diffrn_reflns_limit_l_max 27
_diffrn_reflns_limit_l_min -26
_diffrn_reflns_number 18416
_diffrn_reflns_theta_full 67.07
_diffrn_reflns_theta_max 67.07
_diffrn_reflns_theta_min 4.11
_exptl_absorpt_coefficient_mu 2.093
_exptl_absorpt_correction_T_max 0.7529
_exptl_absorpt_correction_T_min 0.6556
_exptl_absorpt_correction_type multi-scan
_exptl_absorpt_process_details 'Acta Cryst (1995). A51, 33-38'
_exptl_crystal_colour colourless
_exptl_crystal_density_diffrn 1.185
_exptl_crystal_density_method 'not measured'
_exptl_crystal_description rod
_exptl_crystal_F_000 2256
_exptl_crystal_size_max 0.23
_exptl_crystal_size_mid 0.09
_exptl_crystal_size_min 0.05
_platon_squeeze_details ' '
_refine_diff_density_max 0.197
_refine_diff_density_min -0.278
_refine_diff_density_rms 0.042
_refine_ls_abs_structure_details 'Flack H D (1983), Acta Cryst. A39, 876-881'
_refine_ls_abs_structure_Flack -0.018(14)
_refine_ls_extinction_method none
_refine_ls_goodness_of_fit_ref 1.043
_refine_ls_hydrogen_treatment constr
_refine_ls_matrix_type full
_refine_ls_number_parameters 611
_refine_ls_number_reflns 7893
_refine_ls_number_restraints 1
_refine_ls_restrained_S_all 1.043
_refine_ls_R_factor_all 0.0259
_refine_ls_R_factor_gt 0.0245
_refine_ls_shift/su_max 0.002
_refine_ls_shift/su_mean 0.000
_refine_ls_structure_factor_coef Fsqd
_refine_ls_weighting_details 'calc w=1/[\s^2^(Fo^2^)+(0.0290P)^2^+2.5502P] where P=(Fo^2^+2Fc^2^)/3'
_refine_ls_weighting_scheme calc
_refine_ls_wR_factor_gt 0.0616
_refine_ls_wR_factor_ref 0.0623
_reflns_number_gt 7595
_reflns_number_total 7893
_reflns_threshold_expression >2sigma(I)
_cod_data_source_file om3006992_si_002.cif
_cod_data_source_block 2k_cu_gxd2_0ma-sr
_cod_original_sg_symbol_H-M C2
_cod_database_code 4079353

loop_
_symmetry_equiv_pos_as_xyz
'x, y, z'
'-x, y, -z'
'x+1/2, y+1/2, z'
'-x+1/2, y+1/2, -z'

loop_
_atom_site_label
_atom_site_type_symbol
_atom_site_fract_x
_atom_site_fract_y
_atom_site_fract_z
_atom_site_U_iso_or_equiv
_atom_site_adp_type
_atom_site_occupancy
_atom_site_symmetry_multiplicity
_atom_site_calc_flag
_atom_site_refinement_flags
Zn1 Zn 0.857500(13) 0.66087(3) 0.677418(13) 0.01870(8) Uani 1 1 d .
Zn2 Zn 0.767316(14) 0.75421(3) 0.797279(14) 0.02099(8) Uani 1 1 d .
Si1 Si 0.87786(3) 0.85812(7) 0.90953(3) 0.03102(18) Uani 1 1 d .
Si2 Si 0.77781(3) 0.99302(6) 0.81602(3) 0.02623(16) Uani 1 1 d .
Si3 Si 1.00905(3) 0.66865(7) 0.73337(3) 0.02608(16) Uani 1 1 d .
Si4 Si 0.93697(3) 0.86647(6) 0.67701(3) 0.02394(15) Uani 1 1 d .
O1 O 0.83068(7) 0.64268(14) 0.78906(7) 0.0210(4) Uani 1 1 d .
O2 O 0.77978(7) 0.75439(16) 0.67155(7) 0.0208(4) Uani 1 1 d .
O3 O 0.60267(9) 0.60894(19) 0.82496(9) 0.0379(5) Uani 1 1 d .
O4 O 0.77278(9) 0.46098(16) 0.52381(8) 0.0282(4) Uani 1 1 d .
N1 N 0.83365(9) 0.53017(17) 0.71584(8) 0.0171(4) Uani 1 1 d .
N2 N 0.69845(8) 0.75059(19) 0.71129(9) 0.0204(4) Uani 1 1 d .
N3 N 0.69969(10) 0.6754(2) 0.82836(9) 0.0259(5) Uani 1 1 d .
N4 N 0.81348(10) 0.8743(2) 0.84241(10) 0.0270(5) Uani 1 1 d .
N5 N 0.82062(9) 0.58688(19) 0.59250(9) 0.0220(5) Uani 1 1 d .
N6 N 0.93892(9) 0.73488(18) 0.69246(9) 0.0221(5) Uani 1 1 d .
C1 C 0.81822(11) 0.5516(2) 0.76505(11) 0.0196(5) Uani 1 1 d .
C2 C 0.72022(10) 0.7348(2) 0.66499(11) 0.0187(5) Uani 1 1 d .
C3 C 0.67601(11) 0.6912(2) 0.60466(11) 0.0206(6) Uani 1 1 d .
C4 C 0.66981(11) 0.7432(3) 0.55036(11) 0.0297(6) Uani 1 1 d .
H4 H 0.6958 0.8036 0.5508 0.036 Uiso 1 1 calc R
C5 C 0.62506(13) 0.7062(3) 0.49503(12) 0.0411(9) Uani 1 1 d .
H5 H 0.6193 0.7435 0.4580 0.049 Uiso 1 1 calc R
C6 C 0.58940(13) 0.6169(3) 0.49362(13) 0.0409(8) Uani 1 1 d .
H6 H 0.5591 0.5923 0.4557 0.049 Uiso 1 1 calc R
C7 C 0.59733(13) 0.5621(3) 0.54745(13) 0.0353(7) Uani 1 1 d .
H7 H 0.5737 0.4987 0.5464 0.042 Uiso 1 1 calc R
C8 C 0.63998(12) 0.6004(2) 0.60291(12) 0.0262(6) Uani 1 1 d .
H8 H 0.6445 0.5640 0.6400 0.031 Uiso 1 1 calc R
C9 C 0.63014(11) 0.7591(3) 0.69967(11) 0.0230(5) Uani 1 1 d .
C10 C 0.59063(12) 0.8177(2) 0.64954(12) 0.0254(6) Uani 1 1 d .
H10 H 0.6104 0.8541 0.6246 0.030 Uiso 1 1 calc R
C11 C 0.52353(12) 0.8237(3) 0.63556(13) 0.0343(7) Uani 1 1 d .
H11 H 0.4975 0.8626 0.6006 0.041 Uiso 1 1 calc R
C12 C 0.49384(12) 0.7732(3) 0.67241(13) 0.0384(8) Uani 1 1 d .
H12 H 0.4474 0.7751 0.6621 0.046 Uiso 1 1 calc R
C13 C 0.53240(12) 0.7204(3) 0.72398(13) 0.0342(7) Uani 1 1 d .
H13 H 0.5123 0.6878 0.7499 0.041 Uiso 1 1 calc R
C14 C 0.60077(12) 0.7135(2) 0.73924(12) 0.0250(6) Uani 1 1 d .
C15 C 0.63874(12) 0.6651(3) 0.79781(12) 0.0278(6) Uani 1 1 d .
C16 C 0.64974(15) 0.5674(3) 0.88166(14) 0.0416(8) Uani 1 1 d .
H16A H 0.6574 0.4913 0.8776 0.050 Uiso 1 1 calc R
H16B H 0.6339 0.5778 0.9166 0.050 Uiso 1 1 calc R
C17 C 0.71231(14) 0.6305(3) 0.89083(12) 0.0345(7) Uani 1 1 d .
H17 H 0.7508 0.5816 0.9013 0.041 Uiso 1 1 calc R
C18 C 0.72676(17) 0.7183(3) 0.93818(13) 0.0432(8) Uani 1 1 d .
H18 H 0.7615 0.7637 0.9316 0.052 Uiso 1 1 calc R
C19 C 0.6682(2) 0.7891(3) 0.93202(17) 0.0570(10) Uani 1 1 d .
H19A H 0.6481 0.8120 0.8892 0.085 Uiso 1 1 calc R
H19B H 0.6829 0.8509 0.9586 0.085 Uiso 1 1 calc R
H19C H 0.6357 0.7500 0.9444 0.085 Uiso 1 1 calc R
C20 C 0.7556(2) 0.6731(4) 1.00323(14) 0.0621(11) Uani 1 1 d .
H20A H 0.7206 0.6392 1.0144 0.093 Uiso 1 1 calc R
H20B H 0.7751 0.7302 1.0323 0.093 Uiso 1 1 calc R
H20C H 0.7896 0.6211 1.0047 0.093 Uiso 1 1 calc R
C21 C 0.89650(15) 0.7152(3) 0.92982(13) 0.0423(8) Uani 1 1 d .
H21A H 0.8566 0.6796 0.9305 0.063 Uiso 1 1 calc R
H21B H 0.9308 0.7098 0.9704 0.063 Uiso 1 1 calc R
H21C H 0.9118 0.6817 0.8990 0.063 Uiso 1 1 calc R
C22 C 0.95748(13) 0.9142(3) 0.90835(13) 0.0436(8) Uani 1 1 d .
H22A H 0.9686 0.8822 0.8747 0.065 Uiso 1 1 calc R
H22B H 0.9924 0.8991 0.9476 0.065 Uiso 1 1 calc R
H22C H 0.9531 0.9906 0.9022 0.065 Uiso 1 1 calc R
C23 C 0.86210(14) 0.9218(3) 0.97687(13) 0.0411(8) Uani 1 1 d .
H23A H 0.8699 0.9978 0.9765 0.062 Uiso 1 1 calc R
H23B H 0.8918 0.8914 1.0153 0.062 Uiso 1 1 calc R
H23C H 0.8164 0.9092 0.9737 0.062 Uiso 1 1 calc R
C24 C 0.83519(14) 1.1057(3) 0.84751(14) 0.0370(7) Uani 1 1 d .
H24A H 0.8480 1.1069 0.8924 0.056 Uiso 1 1 calc R
H24B H 0.8132 1.1719 0.8305 0.056 Uiso 1 1 calc R
H24C H 0.8745 1.0972 0.8361 0.056 Uiso 1 1 calc R
C25 C 0.70263(14) 1.0153(3) 0.83719(14) 0.0382(7) Uani 1 1 d .
H25A H 0.6689 0.9634 0.8161 0.057 Uiso 1 1 calc R
H25B H 0.6857 1.0864 0.8248 0.057 Uiso 1 1 calc R
H25C H 0.7141 1.0077 0.8818 0.057 Uiso 1 1 calc R
C26 C 0.74936(13) 1.0046(2) 0.73013(13) 0.0326(6) Uani 1 1 d .
H26A H 0.7850 0.9836 0.7156 0.049 Uiso 1 1 calc R
H26B H 0.7368 1.0777 0.7181 0.049 Uiso 1 1 calc R
H26C H 0.7113 0.9585 0.7118 0.049 Uiso 1 1 calc R
C27 C 0.78645(11) 0.4734(2) 0.79407(11) 0.0217(5) Uani 1 1 d .
C28 C 0.72853(11) 0.4219(2) 0.75968(12) 0.0249(6) Uani 1 1 d .
H28 H 0.7083 0.4366 0.7171 0.030 Uiso 1 1 calc R
C29 C 0.70058(13) 0.3492(2) 0.78804(13) 0.0319(7) Uani 1 1 d .
H29 H 0.6607 0.3150 0.7648 0.038 Uiso 1 1 calc R
C30 C 0.72959(14) 0.3263(3) 0.84879(13) 0.0348(7) Uani 1 1 d .
H30 H 0.7101 0.2760 0.8676 0.042 Uiso 1 1 calc R
C31 C 0.78787(14) 0.3764(3) 0.88361(12) 0.0330(6) Uani 1 1 d .
H31 H 0.8084 0.3595 0.9259 0.040 Uiso 1 1 calc R
C32 C 0.81574(13) 0.4511(2) 0.85634(12) 0.0270(6) Uani 1 1 d .
H32 H 0.8547 0.4869 0.8801 0.032 Uiso 1 1 calc R
C33 C 0.83108(11) 0.4269(2) 0.69337(11) 0.0205(5) Uani 1 1 d .
C34 C 0.80826(11) 0.4077(2) 0.62894(11) 0.0214(5) Uani 1 1 d .
C35 C 0.80003(11) 0.4912(2) 0.58340(11) 0.0223(6) Uani 1 1 d .
C36 C 0.76850(13) 0.5560(3) 0.48727(12) 0.0302(6) Uani 1 1 d .
H36A H 0.7228 0.5830 0.4715 0.036 Uiso 1 1 calc R
H36B H 0.7834 0.5421 0.4521 0.036 Uiso 1 1 calc R
C37 C 0.81410(11) 0.6342(2) 0.53207(10) 0.0240(6) Uani 1 1 d .
H37 H 0.7920 0.7043 0.5279 0.029 Uiso 1 1 calc R
C38 C 0.88282(12) 0.6473(3) 0.52686(12) 0.0305(6) Uani 1 1 d .
H38 H 0.9100 0.6906 0.5627 0.037 Uiso 1 1 calc R
C39 C 0.87694(15) 0.7087(3) 0.46807(14) 0.0444(8) Uani 1 1 d .
H39A H 0.9209 0.7208 0.4662 0.067 Uiso 1 1 calc R
H39B H 0.8554 0.7765 0.4684 0.067 Uiso 1 1 calc R
H39C H 0.8507 0.6678 0.4321 0.067 Uiso 1 1 calc R
C40 C 0.91784(14) 0.5427(3) 0.52967(15) 0.0421(8) Uani 1 1 d .
H40A H 0.8941 0.5006 0.4933 0.063 Uiso 1 1 calc R
H40B H 0.9191 0.5045 0.5668 0.063 Uiso 1 1 calc R
H40C H 0.9628 0.5555 0.5307 0.063 Uiso 1 1 calc R
C41 C 0.79886(12) 0.3034(2) 0.60811(13) 0.0268(6) Uani 1 1 d .
H41 H 0.7806 0.2905 0.5651 0.032 Uiso 1 1 calc R
C42 C 0.81507(13) 0.2195(2) 0.64758(12) 0.0289(6) Uani 1 1 d .
H42 H 0.8067 0.1494 0.6324 0.035 Uiso 1 1 calc R
C43 C 0.84415(12) 0.2387(2) 0.71062(12) 0.0276(6) Uani 1 1 d .
H43 H 0.8584 0.1815 0.7385 0.033 Uiso 1 1 calc R
C44 C 0.85219(11) 0.3404(2) 0.73228(11) 0.0214(5) Uani 1 1 d .
H44 H 0.8728 0.3522 0.7752 0.026 Uiso 1 1 calc R
C45 C 1.06469(12) 0.6490(3) 0.68707(13) 0.0363(7) Uani 1 1 d .
H45A H 1.0414 0.6088 0.6498 0.054 Uiso 1 1 calc R
H45B H 1.1041 0.6103 0.7117 0.054 Uiso 1 1 calc R
H45C H 1.0775 0.7178 0.6756 0.054 Uiso 1 1 calc R
C46 C 0.99180(14) 0.5329(3) 0.75586(19) 0.0535(10) Uani 1 1 d .
H46A H 0.9664 0.5379 0.7835 0.080 Uiso 1 1 calc R
H46B H 1.0334 0.4966 0.7769 0.080 Uiso 1 1 calc R
H46C H 0.9666 0.4933 0.7189 0.080 Uiso 1 1 calc R
C47 C 1.05476(12) 0.7370(3) 0.80727(12) 0.0336(7) Uani 1 1 d .
H47A H 1.0655 0.8090 0.7986 0.050 Uiso 1 1 calc R
H47B H 1.0954 0.6985 0.8288 0.050 Uiso 1 1 calc R
H47C H 1.0273 0.7394 0.8332 0.050 Uiso 1 1 calc R
C48 C 0.93451(14) 0.9524(3) 0.74188(13) 0.0346(7) Uani 1 1 d .
H48A H 0.9002 0.9271 0.7571 0.052 Uiso 1 1 calc R
H48B H 0.9248 1.0250 0.7273 0.052 Uiso 1 1 calc R
H48C H 0.9772 0.9499 0.7752 0.052 Uiso 1 1 calc R
C49 C 0.86366(13) 0.9039(2) 0.60914(13) 0.0326(7) Uani 1 1 d .
H49A H 0.8650 0.8665 0.5726 0.049 Uiso 1 1 calc R
H49B H 0.8641 0.9801 0.6023 0.049 Uiso 1 1 calc R
H49C H 0.8234 0.8849 0.6170 0.049 Uiso 1 1 calc R
C50 C 1.01043(13) 0.9129(3) 0.65761(14) 0.0359(7) Uani 1 1 d .
H50A H 1.0509 0.8977 0.6921 0.054 Uiso 1 1 calc R
H50B H 1.0070 0.9889 0.6498 0.054 Uiso 1 1 calc R
H50C H 1.0116 0.8761 0.6208 0.054 Uiso 1 1 calc R

loop_
_atom_site_aniso_label
_atom_site_aniso_U_11
_atom_site_aniso_U_22
_atom_site_aniso_U_33
_atom_site_aniso_U_23
_atom_site_aniso_U_13
_atom_site_aniso_U_12
Zn1 0.01700(13) 0.01978(18) 0.02035(15) 0.00085(14) 0.00775(12) -0.00026(14)
Zn2 0.02146(15) 0.02271(19) 0.01886(15) -0.00251(15) 0.00702(12) 0.00228(15)
Si1 0.0259(3) 0.0371(5) 0.0240(4) -0.0105(3) 0.0008(3) 0.0079(3)
Si2 0.0217(3) 0.0234(4) 0.0307(4) -0.0060(3) 0.0053(3) 0.0028(3)
Si3 0.0178(3) 0.0241(4) 0.0350(4) 0.0035(4) 0.0074(3) 0.0016(3)
Si4 0.0202(3) 0.0214(4) 0.0307(4) 0.0042(3) 0.0093(3) -0.0009(3)
O1 0.0220(7) 0.0197(11) 0.0215(8) -0.0026(8) 0.0077(6) -0.0001(7)
O2 0.0173(7) 0.0220(10) 0.0246(8) 0.0049(9) 0.0091(6) 0.0014(8)
O3 0.0403(10) 0.0446(14) 0.0370(11) 0.0054(10) 0.0241(9) -0.0057(10)
O4 0.0335(9) 0.0298(12) 0.0192(9) -0.0051(8) 0.0066(7) -0.0034(8)
N1 0.0205(9) 0.0154(11) 0.0155(10) 0.0004(8) 0.0063(8) -0.0003(8)
N2 0.0177(8) 0.0220(12) 0.0236(10) 0.0007(10) 0.0098(8) 0.0023(10)
N3 0.0316(11) 0.0277(14) 0.0228(10) 0.0015(10) 0.0148(9) 0.0033(10)
N4 0.0254(10) 0.0266(13) 0.0257(11) -0.0058(10) 0.0045(9) 0.0072(10)
N5 0.0187(9) 0.0280(14) 0.0213(10) 0.0016(9) 0.0095(8) 0.0013(9)
N6 0.0168(9) 0.0200(13) 0.0289(11) 0.0023(9) 0.0073(8) -0.0003(9)
C1 0.0185(11) 0.0205(15) 0.0186(12) 0.0025(11) 0.0049(9) 0.0046(10)
C2 0.0176(10) 0.0153(15) 0.0222(12) 0.0063(10) 0.0056(9) 0.0029(10)
C3 0.0185(11) 0.0255(16) 0.0201(12) 0.0003(11) 0.0096(9) 0.0038(10)
C4 0.0216(11) 0.0442(19) 0.0242(12) 0.0076(14) 0.0091(10) 0.0035(13)
C5 0.0262(13) 0.078(3) 0.0192(13) 0.0066(15) 0.0079(11) 0.0045(16)
C6 0.0256(13) 0.071(3) 0.0235(14) -0.0165(15) 0.0056(11) -0.0059(15)
C7 0.0285(13) 0.041(2) 0.0350(15) -0.0131(14) 0.0086(11) -0.0043(13)
C8 0.0246(12) 0.0288(17) 0.0251(13) -0.0010(12) 0.0087(10) 0.0016(12)
C9 0.0179(10) 0.0272(15) 0.0232(12) -0.0034(12) 0.0063(9) 0.0011(11)
C10 0.0244(12) 0.0283(16) 0.0246(13) -0.0014(12) 0.0099(10) 0.0029(11)
C11 0.0232(12) 0.045(2) 0.0313(15) -0.0049(14) 0.0056(11) 0.0100(13)
C12 0.0196(12) 0.057(2) 0.0395(16) -0.0112(16) 0.0107(11) 0.0031(14)
C13 0.0238(12) 0.047(2) 0.0367(15) -0.0098(14) 0.0161(12) -0.0070(13)
C14 0.0227(12) 0.0298(16) 0.0260(13) -0.0043(12) 0.0128(10) -0.0002(11)
C15 0.0334(13) 0.0272(15) 0.0301(13) -0.0043(13) 0.0203(11) -0.0014(13)
C16 0.0538(18) 0.040(2) 0.0395(17) 0.0089(15) 0.0269(15) 0.0025(16)
C17 0.0455(15) 0.037(2) 0.0264(14) 0.0072(13) 0.0200(12) 0.0094(14)
C18 0.0629(19) 0.044(2) 0.0284(15) -0.0031(14) 0.0232(14) 0.0026(16)
C19 0.086(3) 0.052(3) 0.048(2) -0.0032(18) 0.042(2) 0.011(2)
C20 0.089(3) 0.076(3) 0.0243(15) 0.0023(19) 0.0223(16) 0.002(3)
C21 0.0403(15) 0.049(2) 0.0263(14) -0.0080(14) -0.0032(12) 0.0181(15)
C22 0.0252(13) 0.067(3) 0.0310(16) -0.0094(16) 0.0004(12) 0.0098(15)
C23 0.0340(14) 0.055(2) 0.0323(16) -0.0152(15) 0.0084(12) 0.0047(15)
C24 0.0355(14) 0.0302(18) 0.0408(17) -0.0067(15) 0.0073(13) 0.0010(13)
C25 0.0338(15) 0.0357(19) 0.0441(18) 0.0005(15) 0.0119(13) 0.0084(14)
C26 0.0317(13) 0.0215(16) 0.0401(16) 0.0008(13) 0.0064(12) 0.0034(12)
C27 0.0252(12) 0.0214(15) 0.0220(13) 0.0003(11) 0.0127(10) 0.0032(11)
C28 0.0243(12) 0.0274(16) 0.0240(13) 0.0020(12) 0.0095(10) 0.0011(11)
C29 0.0303(13) 0.0315(18) 0.0379(16) -0.0006(14) 0.0169(12) -0.0053(12)
C30 0.0483(16) 0.0294(17) 0.0346(16) 0.0019(13) 0.0242(13) -0.0041(14)
C31 0.0504(16) 0.0291(17) 0.0223(14) 0.0026(13) 0.0163(12) 0.0008(14)
C32 0.0360(14) 0.0234(16) 0.0229(13) -0.0012(12) 0.0118(11) 0.0024(12)
C33 0.0174(10) 0.0252(15) 0.0213(12) -0.0018(11) 0.0099(9) -0.0015(10)
C34 0.0192(11) 0.0240(15) 0.0225(12) -0.0033(11) 0.0091(10) -0.0016(10)
C35 0.0188(11) 0.0315(17) 0.0180(12) -0.0017(11) 0.0080(9) 0.0016(11)
C36 0.0295(13) 0.0393(19) 0.0196(13) 0.0033(12) 0.0058(10) -0.0014(13)
C37 0.0236(11) 0.0317(18) 0.0166(11) 0.0029(11) 0.0068(9) 0.0004(11)
C38 0.0265(12) 0.0401(19) 0.0292(13) 0.0045(14) 0.0152(10) -0.0001(13)
C39 0.0434(16) 0.057(2) 0.0386(17) 0.0143(16) 0.0221(14) -0.0004(16)
C40 0.0348(15) 0.056(2) 0.0431(17) 0.0058(17) 0.0236(13) 0.0080(15)
C41 0.0247(12) 0.0280(16) 0.0281(14) -0.0077(12) 0.0096(11) -0.0038(12)
C42 0.0323(13) 0.0212(16) 0.0345(15) -0.0094(12) 0.0134(11) -0.0031(12)
C43 0.0281(12) 0.0262(17) 0.0326(14) 0.0009(12) 0.0157(11) 0.0029(12)
C44 0.0247(11) 0.0200(15) 0.0222(12) -0.0019(11) 0.0113(10) 0.0008(11)
C45 0.0245(12) 0.041(2) 0.0394(15) -0.0066(15) 0.0061(11) 0.0074(14)
C46 0.0237(14) 0.033(2) 0.092(3) 0.020(2) 0.0047(15) 0.0050(14)
C47 0.0242(12) 0.046(2) 0.0314(14) 0.0076(14) 0.0104(11) 0.0080(13)
C48 0.0348(14) 0.0285(17) 0.0415(16) 0.0023(14) 0.0145(13) 0.0042(13)
C49 0.0297(13) 0.0272(17) 0.0408(16) 0.0098(13) 0.0118(12) 0.0019(12)
C50 0.0297(13) 0.0328(18) 0.0481(17) 0.0103(15) 0.0170(13) -0.0004(13)

loop_
_atom_type_symbol
_atom_type_description
_atom_type_scat_dispersion_real
_atom_type_scat_dispersion_imag
_atom_type_scat_source
C C 0.0181 0.0091 'International Tables Vol C Tables 4.2.6.8 and 6.1.1.4'
H H 0.0000 0.0000 'International Tables Vol C Tables 4.2.6.8 and 6.1.1.4'
N N 0.0311 0.0180 'International Tables Vol C Tables 4.2.6.8 and 6.1.1.4'
O O 0.0492 0.0322 'International Tables Vol C Tables 4.2.6.8 and 6.1.1.4'
Si Si 0.2541 0.3302 'International Tables Vol C Tables 4.2.6.8 and 6.1.1.4'
Zn Zn -1.5491 0.6778 'International Tables Vol C Tables 4.2.6.8 and 6.1.1.4'

loop_
_geom_angle_atom_site_label_1
_geom_angle_atom_site_label_2
_geom_angle_atom_site_label_3
_geom_angle
N6 Zn1 O2 114.52(8)
N6 Zn1 N1 132.52(8)
O2 Zn1 N1 100.22(7)
N6 Zn1 N5 115.02(8)
O2 Zn1 N5 99.32(7)
N1 Zn1 N5 88.42(8)
N4 Zn2 O1 111.30(8)
N4 Zn2 N2 128.17(10)
O1 Zn2 N2 100.60(8)
N4 Zn2 N3 119.08(9)
O1 Zn2 N3 105.94(8)
N2 Zn2 N3 87.83(8)
N4 Si1 C22 114.09(13)
N4 Si1 C21 112.42(13)
C22 Si1 C21 104.51(16)
N4 Si1 C23 112.17(12)
C22 Si1 C23 106.15(14)
C21 Si1 C23 106.89(16)
N4 Si2 C24 112.16(13)
N4 Si2 C26 113.08(12)
C24 Si2 C26 106.58(14)
N4 Si2 C25 111.46(14)
C24 Si2 C25 107.62(15)
C26 Si2 C25 105.53(13)
N6 Si3 C47 111.62(12)
N6 Si3 C46 112.47(12)
C47 Si3 C46 105.41(16)
N6 Si3 C45 111.70(12)
C47 Si3 C45 109.97(12)
C46 Si3 C45 105.32(17)
N6 Si4 C49 112.19(12)
N6 Si4 C48 114.05(13)
C49 Si4 C48 106.02(14)
N6 Si4 C50 113.15(12)
C49 Si4 C50 105.15(13)
C48 Si4 C50 105.54(15)
C1 O1 Zn2 128.93(14)
C2 O2 Zn1 132.78(18)
C15 O3 C16 105.8(2)
C35 O4 C36 106.0(2)
C1 N1 C33 121.5(2)
C1 N1 Zn1 112.77(18)
C33 N1 Zn1 125.70(15)
C2 N2 C9 119.83(19)
C2 N2 Zn2 116.70(14)
C9 N2 Zn2 123.39(15)
C15 N3 C17 108.0(2)
C15 N3 Zn2 124.91(18)
C17 N3 Zn2 126.87(17)
Si1 N4 Si2 124.05(15)
Si1 N4 Zn2 120.55(14)
Si2 N4 Zn2 114.76(11)
C35 N5 C37 108.2(2)
C35 N5 Zn1 125.54(17)
C37 N5 Zn1 126.24(18)
Si4 N6 Si3 123.45(12)
Si4 N6 Zn1 119.08(10)
Si3 N6 Zn1 116.42(12)
O1 C1 N1 119.1(2)
O1 C1 C27 118.0(2)
N1 C1 C27 122.9(2)
O2 C2 N2 120.2(2)
O2 C2 C3 118.6(2)
N2 C2 C3 121.17(19)
C8 C3 C4 119.5(2)
C8 C3 C2 120.4(2)
C4 C3 C2 120.0(2)
C3 C4 C5 119.5(3)
C3 C4 H4 120.2
C5 C4 H4 120.2
C6 C5 C4 120.6(3)
C6 C5 H5 119.7
C4 C5 H5 119.7
C5 C6 C7 120.1(3)
C5 C6 H6 120.0
C7 C6 H6 120.0
C6 C7 C8 119.6(3)
C6 C7 H7 120.2
C8 C7 H7 120.2
C3 C8 C7 120.5(3)
C3 C8 H8 119.7
C7 C8 H8 119.7
C10 C9 C14 118.4(2)
C10 C9 N2 120.0(2)
C14 C9 N2 121.5(2)
C11 C10 C9 121.3(3)
C11 C10 H10 119.3
C9 C10 H10 119.3
C10 C11 C12 120.2(3)
C10 C11 H11 119.9
C12 C11 H11 119.9
C13 C12 C11 119.2(2)
C13 C12 H12 120.4
C11 C12 H12 120.4
C12 C13 C14 121.5(3)
C12 C13 H13 119.2
C14 C13 H13 119.2
C13 C14 C9 119.0(2)
C13 C14 C15 118.0(2)
C9 C14 C15 122.9(2)
N3 C15 O3 116.6(2)
N3 C15 C14 128.3(3)
O3 C15 C14 114.9(2)
O3 C16 C17 104.3(2)
O3 C16 H16A 110.9
C17 C16 H16A 110.9
O3 C16 H16B 110.9
C17 C16 H16B 110.9
H16A C16 H16B 108.9
N3 C17 C18 110.1(3)
N3 C17 C16 102.0(2)
C18 C17 C16 116.0(2)
N3 C17 H17 109.5
C18 C17 H17 109.5
C16 C17 H17 109.5
C17 C18 C19 114.1(3)
C17 C18 C20 110.4(3)
C19 C18 C20 111.0(3)
C17 C18 H18 107.0
C19 C18 H18 107.0
C20 C18 H18 107.0
C18 C19 H19A 109.5
C18 C19 H19B 109.5
H19A C19 H19B 109.5
C18 C19 H19C 109.5
H19A C19 H19C 109.5
H19B C19 H19C 109.5
C18 C20 H20A 109.5
C18 C20 H20B 109.5
H20A C20 H20B 109.5
C18 C20 H20C 109.5
H20A C20 H20C 109.5
H20B C20 H20C 109.5
Si1 C21 H21A 109.5
Si1 C21 H21B 109.5
H21A C21 H21B 109.5
Si1 C21 H21C 109.5
H21A C21 H21C 109.5
H21B C21 H21C 109.5
Si1 C22 H22A 109.5
Si1 C22 H22B 109.5
H22A C22 H22B 109.5
Si1 C22 H22C 109.5
H22A C22 H22C 109.5
H22B C22 H22C 109.5
Si1 C23 H23A 109.5
Si1 C23 H23B 109.5
H23A C23 H23B 109.5
Si1 C23 H23C 109.5
H23A C23 H23C 109.5
H23B C23 H23C 109.5
Si2 C24 H24A 109.5
Si2 C24 H24B 109.5
H24A C24 H24B 109.5
Si2 C24 H24C 109.5
H24A C24 H24C 109.5
H24B C24 H24C 109.5
Si2 C25 H25A 109.5
Si2 C25 H25B 109.5
H25A C25 H25B 109.5
Si2 C25 H25C 109.5
H25A C25 H25C 109.5
H25B C25 H25C 109.5
Si2 C26 H26A 109.5
Si2 C26 H26B 109.5
H26A C26 H26B 109.5
Si2 C26 H26C 109.5
H26A C26 H26C 109.5
H26B C26 H26C 109.5
C32 C27 C28 119.8(2)
C32 C27 C1 119.1(2)
C28 C27 C1 121.2(2)
C29 C28 C27 119.6(2)
C29 C28 H28 120.2
C27 C28 H28 120.2
C30 C29 C28 120.7(3)
C30 C29 H29 119.7
C28 C29 H29 119.7
C29 C30 C31 120.3(3)
C29 C30 H30 119.9
C31 C30 H30 119.9
C32 C31 C30 119.8(3)
C32 C31 H31 120.1
C30 C31 H31 120.1
C31 C32 C27 119.8(3)
C31 C32 H32 120.1
C27 C32 H32 120.1
C44 C33 N1 122.2(2)
C44 C33 C34 117.5(2)
N1 C33 C34 120.3(2)
C41 C34 C33 118.7(3)
C41 C34 C35 118.0(2)
C33 C34 C35 123.0(2)
N5 C35 O4 116.0(2)
N5 C35 C34 128.1(2)
O4 C35 C34 115.5(2)
O4 C36 C37 104.26(19)
O4 C36 H36A 110.9
C37 C36 H36A 110.9
O4 C36 H36B 110.9
C37 C36 H36B 110.9
H36A C36 H36B 108.9
N5 C37 C36 102.0(2)
N5 C37 C38 109.66(19)
C36 C37 C38 115.7(2)
N5 C37 H37 109.8
C36 C37 H37 109.8
C38 C37 H37 109.8
C40 C38 C39 111.7(2)
C40 C38 C37 112.5(3)
C39 C38 C37 109.7(2)
C40 C38 H38 107.6
C39 C38 H38 107.6
C37 C38 H38 107.6
C38 C39 H39A 109.5
C38 C39 H39B 109.5
H39A C39 H39B 109.5
C38 C39 H39C 109.5
H39A C39 H39C 109.5
H39B C39 H39C 109.5
C38 C40 H40A 109.5
C38 C40 H40B 109.5
H40A C40 H40B 109.5
C38 C40 H40C 109.5
H40A C40 H40C 109.5
H40B C40 H40C 109.5
C42 C41 C34 122.2(2)
C42 C41 H41 118.9
C34 C41 H41 118.9
C41 C42 C43 118.8(3)
C41 C42 H42 120.6
C43 C42 H42 120.6
C44 C43 C42 120.0(3)
C44 C43 H43 120.0
C42 C43 H43 120.0
C43 C44 C33 122.1(2)
C43 C44 H44 118.9
C33 C44 H44 118.9
Si3 C45 H45A 109.5
Si3 C45 H45B 109.5
H45A C45 H45B 109.5
Si3 C45 H45C 109.5
H45A C45 H45C 109.5
H45B C45 H45C 109.5
Si3 C46 H46A 109.5
Si3 C46 H46B 109.5
H46A C46 H46B 109.5
Si3 C46 H46C 109.5
H46A C46 H46C 109.5
H46B C46 H46C 109.5
Si3 C47 H47A 109.5
Si3 C47 H47B 109.5
H47A C47 H47B 109.5
Si3 C47 H47C 109.5
H47A C47 H47C 109.5
H47B C47 H47C 109.5
Si4 C48 H48A 109.5
Si4 C48 H48B 109.5
H48A C48 H48B 109.5
Si4 C48 H48C 109.5
H48A C48 H48C 109.5
H48B C48 H48C 109.5
Si4 C49 H49A 109.5
Si4 C49 H49B 109.5
H49A C49 H49B 109.5
Si4 C49 H49C 109.5
H49A C49 H49C 109.5
H49B C49 H49C 109.5
Si4 C50 H50A 109.5
Si4 C50 H50B 109.5
H50A C50 H50B 109.5
Si4 C50 H50C 109.5
H50A C50 H50C 109.5
H50B C50 H50C 109.5

loop_
_geom_bond_atom_site_label_1
_geom_bond_atom_site_label_2
_geom_bond_distance
Zn1 N6 1.9207(19)
Zn1 O2 2.0253(16)
Zn1 N1 2.032(2)
Zn1 N5 2.075(2)
Zn2 N4 1.923(2)
Zn2 O1 2.0253(17)
Zn2 N2 2.0361(19)
Zn2 N3 2.095(2)
Si1 N4 1.706(2)
Si1 C22 1.874(3)
Si1 C21 1.883(4)
Si1 C23 1.889(3)
Si2 N4 1.707(3)
Si2 C24 1.870(3)
Si2 C26 1.874(3)
Si2 C25 1.876(3)
Si3 N6 1.709(2)
Si3 C47 1.870(3)
Si3 C46 1.874(4)
Si3 C45 1.885(3)
Si4 N6 1.706(2)
Si4 C49 1.870(3)
Si4 C48 1.872(3)
Si4 C50 1.890(3)
O1 C1 1.271(3)
O2 C2 1.270(3)
O3 C15 1.361(3)
O3 C16 1.456(4)
O4 C35 1.356(3)
O4 C36 1.458(4)
N1 C1 1.321(3)
N1 C33 1.404(3)
N2 C2 1.326(3)
N2 C9 1.414(3)
N3 C15 1.271(3)
N3 C17 1.490(3)
N5 C35 1.286(4)
N5 C37 1.484(3)
C1 C27 1.493(4)
C2 C3 1.501(3)
C3 C8 1.385(4)
C3 C4 1.385(4)
C4 C5 1.395(4)
C4 H4 0.9500
C5 C6 1.366(5)
C5 H5 0.9500
C6 C7 1.385(5)
C6 H6 0.9500
C7 C8 1.386(4)
C7 H7 0.9500
C8 H8 0.9500
C9 C10 1.396(4)
C9 C14 1.407(4)
C10 C11 1.377(3)
C10 H10 0.9500
C11 C12 1.390(4)
C11 H11 0.9500
C12 C13 1.373(4)
C12 H12 0.9500
C13 C14 1.401(3)
C13 H13 0.9500
C14 C15 1.458(4)
C16 C17 1.525(4)
C16 H16A 0.9900
C16 H16B 0.9900
C17 C18 1.518(4)
C17 H17 1.0000
C18 C19 1.521(5)
C18 C20 1.530(5)
C18 H18 1.0000
C19 H19A 0.9800
C19 H19B 0.9800
C19 H19C 0.9800
C20 H20A 0.9800
C20 H20B 0.9800
C20 H20C 0.9800
C21 H21A 0.9800
C21 H21B 0.9800
C21 H21C 0.9800
C22 H22A 0.9800
C22 H22B 0.9800
C22 H22C 0.9800
C23 H23A 0.9800
C23 H23B 0.9800
C23 H23C 0.9800
C24 H24A 0.9800
C24 H24B 0.9800
C24 H24C 0.9800
C25 H25A 0.9800
C25 H25B 0.9800
C25 H25C 0.9800
C26 H26A 0.9800
C26 H26B 0.9800
C26 H26C 0.9800
C27 C32 1.390(4)
C27 C28 1.395(4)
C28 C29 1.387(4)
C28 H28 0.9500
C29 C30 1.360(4)
C29 H29 0.9500
C30 C31 1.395(4)
C30 H30 0.9500
C31 C32 1.387(4)
C31 H31 0.9500
C32 H32 0.9500
C33 C44 1.394(4)
C33 C34 1.422(3)
C34 C41 1.399(4)
C34 C35 1.462(4)
C36 C37 1.526(4)
C36 H36A 0.9900
C36 H36B 0.9900
C37 C38 1.543(3)
C37 H37 1.0000
C38 C40 1.520(5)
C38 C39 1.535(4)
C38 H38 1.0000
C39 H39A 0.9800
C39 H39B 0.9800
C39 H39C 0.9800
C40 H40A 0.9800
C40 H40B 0.9800
C40 H40C 0.9800
C41 C42 1.369(4)
C41 H41 0.9500
C42 C43 1.398(4)
C42 H42 0.9500
C43 C44 1.375(4)
C43 H43 0.9500
C44 H44 0.9500
C45 H45A 0.9800
C45 H45B 0.9800
C45 H45C 0.9800
C46 H46A 0.9800
C46 H46B 0.9800
C46 H46C 0.9800
C47 H47A 0.9800
C47 H47B 0.9800
C47 H47C 0.9800
C48 H48A 0.9800
C48 H48B 0.9800
C48 H48C 0.9800
C49 H49A 0.9800
C49 H49B 0.9800
C49 H49C 0.9800
C50 H50A 0.9800
C50 H50B 0.9800
C50 H50C 0.9800

loop_
_platon_squeeze_void_nr
_platon_squeeze_void_average_x
_platon_squeeze_void_average_y
_platon_squeeze_void_average_z
_platon_squeeze_void_volume
_platon_squeeze_void_count_electrons
_platon_squeeze_void_content
1 0.500 -0.128 1.000 307 46 ' '
2 0.000 0.371 0.000 307 46 ' '
3 0.315 0.250 0.333 7 1 ' '
4 0.685 0.250 0.667 7 1 ' '
5 0.000 0.308 0.500 8 0 ' '
6 0.185 0.750 0.667 7 1 ' '
7 0.815 0.750 0.333 7 1 ' '
8 0.500 0.808 0.500 8 0 ' '
